data_4067821
loop_
_publ_author_name
'Hao, Xin-Qi'
'Xu, Yan-Xiao'
'Yang, Ming-Jun'
'Wang, Li'
'Niu, Jun-Long'
'Gong, Jun-Fang'
'Song, Mao-Ping'

_publ_section_title
;
 A Cationic NCN Pincer Platinum(II) Aquo Complex with a
 Bis(imidazolinyl)phenyl Ligand: Studies toward its Synthesis and
 Asymmetric Friedel--Crafts Alkylation of Indoles with Nitroalkenes
;
_journal_issue 3
_journal_name_full Organometallics
_journal_page_first 835
_journal_paper_doi 10.1021/om200714z
_journal_volume 31
_journal_year 2012
_chemical_absolute_configuration S
_chemical_formula_sum 'C31 H26 Cl N3 O Pt'
_chemical_formula_weight 687.09
_chemical_name_systematic
; 
 ? 
;
_space_group_IT_number 19
_symmetry_cell_setting orthorhombic
_symmetry_space_group_name_Hall 'P 2ac 2ab'
_symmetry_space_group_name_H-M 'P 21 21 21'
_atom_sites_solution_hydrogens geom
_atom_sites_solution_primary direct
_atom_sites_solution_secondary difmap
_audit_creation_method SHELXL-97
_cell_angle_alpha 90.00
_cell_angle_beta 90.00
_cell_angle_gamma 90.00
_cell_formula_units_Z 4
_cell_length_a 10.6347(4)
_cell_length_b 12.1232(4)
_cell_length_c 20.6502(6)
_cell_measurement_reflns_used 4379
_cell_measurement_temperature 293(2)
_cell_measurement_theta_max 26.3139
_cell_measurement_theta_min 3.2162
_cell_volume 2662.36(15)
_computing_cell_refinement
;
CrysAlisPro, Oxford Diffraction Ltd.,
Version 1.171.33.55 (release 05-01-2010 CrysAlis171 .NET)
(compiled Jan  5 2010,16:28:46)
;
_computing_data_collection
;
CrysAlisPro, Oxford Diffraction Ltd.,
Version 1.171.33.55 (release 05-01-2010 CrysAlis171 .NET)
(compiled Jan  5 2010,16:28:46)
;
_computing_data_reduction
;
CrysAlisPro, Oxford Diffraction Ltd.,
Version 1.171.33.55 (release 05-01-2010 CrysAlis171 .NET)
(compiled Jan  5 2010,16:28:46)
;
_computing_molecular_graphics 'SHELXL-97 (Sheldrick, 1997)'
_computing_publication_material 'SHELXL-97 (Sheldrick, 1997)'
_computing_structure_refinement 'SHELXL-97 (Sheldrick, 1997)'
_computing_structure_solution 'SHELXS-97 (Sheldrick, 1990)'
_diffrn_ambient_temperature 293(2)
_diffrn_measured_fraction_theta_full 0.998
_diffrn_measured_fraction_theta_max 0.998
_diffrn_measurement_device_type 'Xcalibur, Eos, Gemini'
_diffrn_measurement_method '\w scans'
_diffrn_radiation_monochromator graphite
_diffrn_radiation_source 'fine-focus sealed tube'
_diffrn_radiation_type MoK\a
_diffrn_radiation_wavelength 0.71073
_diffrn_reflns_av_R_equivalents 0.0292
_diffrn_reflns_av_sigmaI/netI 0.0695
_diffrn_reflns_limit_h_max 13
_diffrn_reflns_limit_h_min -9
_diffrn_reflns_limit_k_max 15
_diffrn_reflns_limit_k_min -14
_diffrn_reflns_limit_l_max 16
_diffrn_reflns_limit_l_min -25
_diffrn_reflns_number 8342
_diffrn_reflns_theta_full 26.37
_diffrn_reflns_theta_max 26.37
_diffrn_reflns_theta_min 3.22
_exptl_absorpt_coefficient_mu 5.400
_exptl_absorpt_correction_T_max 0.4432
_exptl_absorpt_correction_T_min 0.4114
_exptl_absorpt_correction_type multi-scan
_exptl_absorpt_process_details
;
CrysAlisPro, Oxford Diffraction Ltd.,
Version 1.171.33.55 (release 05-01-2010 CrysAlis171 .NET)
(compiled Jan  5 2010,16:28:46)
Empirical absorption correction using spherical harmonics,
 implemented in SCALE3 ABSPACK scaling algorithm.
;
_exptl_crystal_density_diffrn 1.714
_exptl_crystal_density_method 'not measured'
_exptl_crystal_description PRISMATIC
_exptl_crystal_F_000 1344
_exptl_crystal_size_max 0.20
_exptl_crystal_size_mid 0.20
_exptl_crystal_size_min 0.18
_refine_diff_density_max 1.621
_refine_diff_density_min -0.825
_refine_diff_density_rms 0.090
_refine_ls_abs_structure_details 'Flack H D (1983), Acta Cryst. A39, 876-881'
_refine_ls_abs_structure_Flack -0.023(6)
_refine_ls_extinction_method none
_refine_ls_goodness_of_fit_ref 1.014
_refine_ls_hydrogen_treatment constr
_refine_ls_matrix_type full
_refine_ls_number_parameters 334
_refine_ls_number_reflns 5025
_refine_ls_number_restraints 0
_refine_ls_restrained_S_all 1.014
_refine_ls_R_factor_all 0.0452
_refine_ls_R_factor_gt 0.0318
_refine_ls_shift/su_max 0.001
_refine_ls_shift/su_mean 0.000
_refine_ls_structure_factor_coef Fsqd
_refine_ls_weighting_details 'calc w=1/[\s^2^(Fo^2^)+(0.0016P)^2^+0.0000P] where P=(Fo^2^+2Fc^2^)/3'
_refine_ls_weighting_scheme calc
_refine_ls_wR_factor_gt 0.0355
_refine_ls_wR_factor_ref 0.0363
_reflns_number_gt 3902
_reflns_number_total 5025
_reflns_threshold_expression >2sigma(I)
_cod_data_source_file om200714z_si_002.cif
_cod_data_source_block complex-7b
_cod_depositor_comments
;
The following automatic conversions were performed:

'_symmetry_cell_setting' value 'Orthorhombic' changed to
'orthorhombic' according to
/home/saulius/struct/CIF-dictionaries/cif_core.dic dictionary named
'cif_core.dic' version 2.4.1 from
2010-06-29.

'_refine_ls_hydrogen_treatment' value 'CONSTR' changed
to 'constr' according to
/home/saulius/struct/CIF-dictionaries/cif_core.dic dictionary named
'cif_core.dic' version 2.4.1 from 2010-06-29.

Automatic conversion script
Id: cif_fix_values 1715 2011-07-08 13:25:40Z adriana 
;
_cod_original_sg_symbol_H-M P2(1)2(1)2(1)
_cod_database_code 4067821

loop_
_symmetry_equiv_pos_as_xyz
'x, y, z'
'-x+1/2, -y, z+1/2'
'-x, y+1/2, -z+1/2'
'x+1/2, -y+1/2, -z'

loop_
_atom_site_label
_atom_site_type_symbol
_atom_site_fract_x
_atom_site_fract_y
_atom_site_fract_z
_atom_site_U_iso_or_equiv
_atom_site_adp_type
_atom_site_occupancy
_atom_site_symmetry_multiplicity
_atom_site_calc_flag
_atom_site_refinement_flags
Pt1 Pt 0.69336(2) 0.980596(18) 0.627716(11) 0.03686(6) Uani 1 1 d .
Cl1 Cl 0.91375(12) 1.01469(14) 0.62444(8) 0.0598(4) Uani 1 1 d .
N1 N 0.6391(4) 1.1295(4) 0.66334(18) 0.0343(11) Uani 1 1 d .
N2 N 0.6783(5) 0.8255(3) 0.59343(19) 0.0393(12) Uani 1 1 d .
N3 N 0.5562(5) 0.6793(4) 0.5700(2) 0.0440(13) Uani 1 1 d .
O1 O 0.4777(3) 1.2297(3) 0.69954(17) 0.0479(11) Uani 1 1 d .
C1 C 0.8587(7) 1.3241(6) 0.6016(4) 0.082(3) Uani 1 1 d .
H1 H 0.9146 1.3173 0.6361 0.098 Uiso 1 1 calc R
C2 C 0.8983(8) 1.3727(7) 0.5421(5) 0.101(3) Uani 1 1 d .
H2 H 0.9811 1.3957 0.5368 0.122 Uiso 1 1 calc R
C3 C 0.8169(10) 1.3847(6) 0.4948(3) 0.086(3) Uani 1 1 d .
H3 H 0.8428 1.4176 0.4563 0.103 Uiso 1 1 calc R
C4 C 0.6960(10) 1.3504(5) 0.5005(3) 0.071(2) Uani 1 1 d .
H4 H 0.6386 1.3600 0.4669 0.086 Uiso 1 1 calc R
C5 C 0.6618(8) 1.3012(6) 0.5571(3) 0.059(3) Uani 1 1 d .
H5 H 0.5798 1.2753 0.5608 0.071 Uiso 1 1 calc R
C6 C 0.7383(6) 1.2879(5) 0.6074(3) 0.0412(18) Uani 1 1 d .
C7 C 0.6973(8) 1.2379(5) 0.6723(2) 0.0427(15) Uani 1 1 d .
H7 H 0.7687 1.2330 0.7022 0.051 Uiso 1 1 calc R
C8 C 0.5868(6) 1.3009(5) 0.7039(3) 0.056(2) Uani 1 1 d .
H8B H 0.6057 1.3175 0.7488 0.067 Uiso 1 1 calc R
H8A H 0.5715 1.3696 0.6811 0.067 Uiso 1 1 calc R
C9 C 0.5182(6) 1.1324(5) 0.6764(2) 0.0398(15) Uani 1 1 d .
C10 C 0.5163(5) 0.9557(4) 0.6387(2) 0.0359(15) Uani 1 1 d .
C11 C 0.4398(6) 1.0383(4) 0.6653(2) 0.0394(15) Uani 1 1 d .
C12 C 0.3119(6) 1.0195(5) 0.6723(2) 0.0483(14) Uani 1 1 d .
H12 H 0.2608 1.0736 0.6904 0.058 Uiso 1 1 calc R
C13 C 0.2622(5) 0.9236(5) 0.6531(3) 0.0551(19) Uani 1 1 d .
H13 H 0.1759 0.9132 0.6570 0.066 Uiso 1 1 calc R
C14 C 0.3359(5) 0.8379(5) 0.6272(3) 0.0494(14) Uani 1 1 d .
H14 H 0.2989 0.7722 0.6138 0.059 Uiso 1 1 calc R
C15 C 0.4663(4) 0.8531(4) 0.6220(3) 0.0348(13) Uani 1 1 d .
C16 C 0.5651(6) 0.7822(5) 0.5954(2) 0.0373(15) Uani 1 1 d .
C17 C 0.6782(7) 0.6474(5) 0.5442(3) 0.0581(19) Uani 1 1 d .
H17A H 0.6747 0.6388 0.4975 0.070 Uiso 1 1 calc R
H17B H 0.7068 0.5787 0.5633 0.070 Uiso 1 1 calc R
C18 C 0.7672(6) 0.7460(6) 0.5637(3) 0.0470(19) Uani 1 1 d .
H18 H 0.8054 0.7784 0.5249 0.056 Uiso 1 1 calc R
C19 C 0.8678(6) 0.7104(5) 0.6101(3) 0.0428(18) Uani 1 1 d .
C20 C 0.9801(7) 0.6716(6) 0.5850(3) 0.058(2) Uani 1 1 d .
H20 H 0.9932 0.6725 0.5404 0.070 Uiso 1 1 calc R
C21 C 1.0739(6) 0.6313(5) 0.6259(5) 0.076(2) Uani 1 1 d .
H21 H 1.1495 0.6064 0.6086 0.091 Uiso 1 1 calc R
C22 C 1.0547(7) 0.6281(7) 0.6931(4) 0.079(2) Uani 1 1 d .
H22 H 1.1169 0.6007 0.7204 0.095 Uiso 1 1 calc R
C23 C 0.9453(7) 0.6651(7) 0.7176(3) 0.080(3) Uani 1 1 d .
H23 H 0.9311 0.6634 0.7620 0.096 Uiso 1 1 calc R
C24 C 0.8556(6) 0.7048(7) 0.6768(3) 0.074(3) Uani 1 1 d .
H24 H 0.7809 0.7300 0.6949 0.089 Uiso 1 1 calc R
C25 C 0.4685(6) 0.5968(5) 0.5905(3) 0.0407(17) Uani 1 1 d .
C26 C 0.4422(6) 0.5817(5) 0.6566(3) 0.0454(17) Uani 1 1 d .
H26 H 0.4814 0.6252 0.6878 0.054 Uiso 1 1 calc R
C27 C 0.3580(5) 0.5019(5) 0.6744(3) 0.0505(18) Uani 1 1 d .
H27 H 0.3365 0.4946 0.7178 0.061 Uiso 1 1 calc R
C28 C 0.3040(6) 0.4317(4) 0.6296(3) 0.0535(13) Uani 1 1 d .
C29 C 0.3348(6) 0.4446(6) 0.5643(3) 0.056(2) Uani 1 1 d .
H29 H 0.2999 0.3977 0.5335 0.068 Uiso 1 1 calc R
C30 C 0.4161(5) 0.5260(6) 0.5455(3) 0.0507(16) Uani 1 1 d .
H30 H 0.4363 0.5338 0.5019 0.061 Uiso 1 1 calc R
C31 C 0.2129(6) 0.3449(5) 0.6528(3) 0.074(2) Uani 1 1 d .
H31C H 0.2075 0.3473 0.6992 0.111 Uiso 1 1 calc R
H31A H 0.2417 0.2734 0.6394 0.111 Uiso 1 1 calc R
H31B H 0.1314 0.3588 0.6345 0.111 Uiso 1 1 calc R

loop_
_atom_site_aniso_label
_atom_site_aniso_U_11
_atom_site_aniso_U_22
_atom_site_aniso_U_33
_atom_site_aniso_U_23
_atom_site_aniso_U_13
_atom_site_aniso_U_12
Pt1 0.03920(10) 0.03470(11) 0.03667(10) 0.00064(13) 0.00207(18) 0.00528(15)
Cl1 0.0464(7) 0.0678(12) 0.0651(9) -0.0124(15) 0.0011(11) 0.0000(10)
N1 0.043(3) 0.028(3) 0.033(3) 0.000(2) 0.005(2) 0.002(2)
N2 0.037(3) 0.034(3) 0.047(3) 0.003(2) 0.006(3) 0.008(3)
N3 0.058(4) 0.038(3) 0.036(3) -0.006(3) 0.001(3) 0.001(3)
O1 0.057(3) 0.028(2) 0.059(3) -0.002(2) 0.003(2) 0.013(2)
C1 0.070(6) 0.082(7) 0.093(7) 0.011(5) 0.004(5) -0.006(5)
C2 0.086(7) 0.076(7) 0.142(8) 0.039(7) 0.051(7) -0.009(6)
C3 0.130(8) 0.065(5) 0.062(5) 0.014(4) 0.037(6) 0.037(7)
C4 0.109(6) 0.067(5) 0.038(4) -0.001(3) 0.005(6) 0.020(7)
C5 0.083(8) 0.050(5) 0.044(4) -0.006(4) -0.004(4) 0.002(5)
C6 0.045(4) 0.023(3) 0.055(5) -0.004(3) 0.001(4) 0.001(3)
C7 0.055(4) 0.036(4) 0.037(3) 0.000(3) -0.009(4) -0.008(5)
C8 0.084(5) 0.040(4) 0.044(4) -0.005(3) 0.014(4) -0.006(5)
C9 0.052(4) 0.040(4) 0.027(3) 0.007(3) 0.009(3) 0.024(4)
C10 0.068(4) 0.022(3) 0.018(3) 0.002(3) -0.004(3) 0.002(3)
C11 0.068(4) 0.012(3) 0.039(3) 0.016(3) -0.006(3) 0.008(3)
C12 0.042(3) 0.041(3) 0.062(3) 0.018(3) 0.015(4) 0.014(5)
C13 0.030(3) 0.056(4) 0.079(5) 0.012(4) 0.006(3) 0.006(4)
C14 0.048(4) 0.044(4) 0.056(3) 0.003(4) -0.004(4) -0.001(3)
C15 0.031(3) 0.032(3) 0.042(3) 0.006(4) -0.004(3) 0.008(3)
C16 0.049(4) 0.036(4) 0.027(3) 0.005(3) -0.002(3) 0.006(4)
C17 0.050(5) 0.063(5) 0.061(4) -0.022(3) 0.006(4) 0.006(5)
C18 0.050(5) 0.043(4) 0.048(4) -0.008(4) 0.012(3) 0.003(4)
C19 0.041(4) 0.031(4) 0.057(5) -0.008(3) 0.018(4) 0.007(3)
C20 0.067(5) 0.051(5) 0.056(5) -0.005(4) 0.024(4) 0.007(4)
C21 0.048(4) 0.051(4) 0.128(6) 0.001(7) 0.010(7) 0.018(4)
C22 0.071(6) 0.086(6) 0.081(6) 0.002(5) -0.012(5) 0.011(5)
C23 0.062(5) 0.122(8) 0.057(5) -0.006(5) -0.004(4) 0.030(5)
C24 0.048(5) 0.114(8) 0.062(5) 0.020(5) 0.007(4) 0.018(5)
C25 0.050(4) 0.024(4) 0.048(4) -0.004(3) -0.002(3) 0.003(3)
C26 0.057(4) 0.031(4) 0.047(4) -0.002(3) -0.009(3) -0.004(4)
C27 0.060(4) 0.047(6) 0.045(3) 0.008(4) -0.004(3) 0.009(4)
C28 0.044(3) 0.034(3) 0.082(4) -0.001(4) 0.002(6) 0.001(4)
C29 0.054(5) 0.056(5) 0.059(4) -0.013(4) -0.015(4) 0.009(4)
C30 0.058(4) 0.044(4) 0.050(4) -0.017(4) -0.005(3) 0.004(4)
C31 0.053(4) 0.059(4) 0.110(6) 0.011(4) -0.006(4) -0.001(4)

loop_
_atom_type_symbol
_atom_type_description
_atom_type_scat_dispersion_real
_atom_type_scat_dispersion_imag
_atom_type_scat_source
C C 0.0033 0.0016 'International Tables Vol C Tables 4.2.6.8 and 6.1.1.4'
H H 0.0000 0.0000 'International Tables Vol C Tables 4.2.6.8 and 6.1.1.4'
N N 0.0061 0.0033 'International Tables Vol C Tables 4.2.6.8 and 6.1.1.4'
O O 0.0106 0.0060 'International Tables Vol C Tables 4.2.6.8 and 6.1.1.4'
Cl Cl 0.1484 0.1585 'International Tables Vol C Tables 4.2.6.8 and 6.1.1.4'
Pt Pt -1.7033 8.3905 'International Tables Vol C Tables 4.2.6.8 and 6.1.1.4'

loop_
_geom_angle_atom_site_label_1
_geom_angle_atom_site_label_2
_geom_angle_atom_site_label_3
_geom_angle
C10 Pt1 N2 79.5(2)
C10 Pt1 N1 79.6(2)
N2 Pt1 N1 158.91(19)
C10 Pt1 Cl1 174.78(15)
N2 Pt1 Cl1 103.30(15)
N1 Pt1 Cl1 97.79(13)
C9 N1 C7 111.3(6)
C9 N1 Pt1 112.0(4)
C7 N1 Pt1 136.3(4)
C16 N2 C18 109.7(5)
C16 N2 Pt1 115.7(4)
C18 N2 Pt1 134.5(4)
C16 N3 C25 125.0(5)
C16 N3 C17 108.9(5)
C25 N3 C17 120.2(5)
C9 O1 C8 106.8(5)
C6 C1 C2 119.1(8)
C6 C1 H1 120.4
C2 C1 H1 120.4
C3 C2 C1 119.5(8)
C3 C2 H2 120.3
C1 C2 H2 120.3
C2 C3 C4 121.8(8)
C2 C3 H3 119.1
C4 C3 H3 119.1
C3 C4 C5 117.5(8)
C3 C4 H4 121.3
C5 C4 H4 121.3
C6 C5 C4 124.1(8)
C6 C5 H5 118.0
C4 C5 H5 118.0
C5 C6 C1 118.0(7)
C5 C6 C7 123.8(6)
C1 C6 C7 118.2(6)
N1 C7 C6 111.4(4)
N1 C7 C8 100.1(5)
C6 C7 C8 112.9(5)
N1 C7 H7 110.7
C6 C7 H7 110.7
C8 C7 H7 110.7
O1 C8 C7 106.8(5)
O1 C8 H8B 110.4
C7 C8 H8B 110.4
O1 C8 H8A 110.4
C7 C8 H8A 110.4
H8B C8 H8A 108.6
N1 C9 O1 114.2(6)
N1 C9 C11 121.1(6)
O1 C9 C11 124.7(5)
C15 C10 C11 120.8(5)
C15 C10 Pt1 119.0(4)
C11 C10 Pt1 120.2(4)
C12 C11 C10 119.5(5)
C12 C11 C9 133.3(6)
C10 C11 C9 107.1(5)
C13 C12 C11 120.0(6)
C13 C12 H12 120.0
C11 C12 H12 120.0
C12 C13 C14 122.3(5)
C12 C13 H13 118.9
C14 C13 H13 118.9
C15 C14 C13 118.9(5)
C15 C14 H14 120.6
C13 C14 H14 120.6
C10 C15 C14 118.3(5)
C10 C15 C16 110.0(5)
C14 C15 C16 131.4(5)
N2 C16 N3 114.8(5)
N2 C16 C15 115.8(5)
N3 C16 C15 129.4(6)
N3 C17 C18 103.9(5)
N3 C17 H17A 111.0
C18 C17 H17A 111.0
N3 C17 H17B 111.0
C18 C17 H17B 111.0
H17A C17 H17B 109.0
N2 C18 C19 112.1(5)
N2 C18 C17 102.5(5)
C19 C18 C17 111.9(6)
N2 C18 H18 110.1
C19 C18 H18 110.1
C17 C18 H18 110.1
C24 C19 C20 116.0(7)
C24 C19 C18 125.7(6)
C20 C19 C18 118.2(6)
C19 C20 C21 120.5(6)
C19 C20 H20 119.8
C21 C20 H20 119.8
C20 C21 C22 120.3(7)
C20 C21 H21 119.9
C22 C21 H21 119.9
C23 C22 C21 119.3(7)
C23 C22 H22 120.4
C21 C22 H22 120.4
C22 C23 C24 119.4(7)
C22 C23 H23 120.3
C24 C23 H23 120.3
C23 C24 C19 124.5(7)
C23 C24 H24 117.7
C19 C24 H24 117.7
C30 C25 C26 119.5(6)
C30 C25 N3 119.8(6)
C26 C25 N3 120.5(6)
C27 C26 C25 118.8(6)
C27 C26 H26 120.6
C25 C26 H26 120.6
C26 C27 C28 121.9(5)
C26 C27 H27 119.0
C28 C27 H27 119.0
C27 C28 C29 118.7(6)
C27 C28 C31 119.0(6)
C29 C28 C31 122.3(6)
C30 C29 C28 120.1(6)
C30 C29 H29 119.9
C28 C29 H29 119.9
C29 C30 C25 120.8(5)
C29 C30 H30 119.6
C25 C30 H30 119.6
C28 C31 H31C 109.5
C28 C31 H31A 109.5
H31C C31 H31A 109.5
C28 C31 H31B 109.5
H31C C31 H31B 109.5
H31A C31 H31B 109.5

loop_
_geom_bond_atom_site_label_1
_geom_bond_atom_site_label_2
_geom_bond_distance
Pt1 C10 1.921(5)
Pt1 N2 2.016(4)
Pt1 N1 2.033(4)
Pt1 Cl1 2.3808(12)
N1 C9 1.315(6)
N1 C7 1.464(7)
N2 C16 1.314(7)
N2 C18 1.482(7)
N3 C16 1.357(7)
N3 C25 1.432(7)
N3 C17 1.455(8)
O1 C9 1.344(6)
O1 C8 1.449(7)
C1 C6 1.359(8)
C1 C2 1.428(9)
C1 H1 0.9300
C2 C3 1.313(9)
C2 H2 0.9300
C3 C4 1.356(12)
C3 H3 0.9300
C4 C5 1.363(8)
C4 H4 0.9300
C5 C6 1.329(8)
C5 H5 0.9300
C6 C7 1.534(7)
C7 C8 1.546(8)
C7 H7 0.9800
C8 H8B 0.9700
C8 H8A 0.9700
C9 C11 1.431(8)
C10 C15 1.396(6)
C10 C11 1.403(6)
C11 C12 1.386(7)
C12 C13 1.337(7)
C12 H12 0.9300
C13 C14 1.408(7)
C13 H13 0.9300
C14 C15 1.403(6)
C14 H14 0.9300
C15 C16 1.464(7)
C17 C18 1.578(8)
C17 H17A 0.9700
C17 H17B 0.9700
C18 C19 1.501(8)
C18 H18 0.9800
C19 C24 1.384(8)
C19 C20 1.385(8)
C20 C21 1.396(8)
C20 H20 0.9300
C21 C22 1.402(8)
C21 H21 0.9300
C22 C23 1.345(8)
C22 H22 0.9300
C23 C24 1.361(8)
C23 H23 0.9300
C24 H24 0.9300
C25 C30 1.382(7)
C25 C26 1.405(6)
C26 C27 1.369(7)
C26 H26 0.9300
C27 C28 1.381(7)
C27 H27 0.9300
C28 C29 1.397(7)
C28 C31 1.509(7)
C29 C30 1.368(8)
C29 H29 0.9300
C30 H30 0.9300
C31 H31C 0.9600
C31 H31A 0.9600
C31 H31B 0.9600
